data_4022473
loop_
_publ_author_name
'Fabrizio Lo Galbo'
'Ernesto G. Occhiato'
'Antonio Guarna'
'Cristina Faggi'

_publ_section_title
;
 Preparation and Cycloaddition Reactions of Enantiopure
 2-(N-Acylamino)-1,3-dienes for the Synthesis of
 Octahydroquinoline Derivatives
;
_journal_name_full 'Journal of Organic Chemistry'
_journal_page_first 6360
_journal_page_last 6368
_journal_paper_doi 10.1021/jo0344687
_journal_volume 68
_journal_year 2003
_chemical_formula_sum 'C31 H28 N2 O3'
_chemical_formula_weight 476.55
_chemical_name_systematic
;
(3aR,4R,9aR,9bS)-2,4-Diphenyl-6-[(R)-1-phenyl-ethyl]-
4,6,8,9,9a,9b-hexahydro-3aH-pyrrolo[3,4-f]quinoline-1,3,7-trione
;
_space_group_IT_number 4
_symmetry_cell_setting monoclinic
_symmetry_space_group_name_Hall 'P 2yb'
_symmetry_space_group_name_H-M 'P 1 21 1'
_atom_sites_solution_hydrogens geom
_atom_sites_solution_primary direct
_atom_sites_solution_secondary difmap
_audit_creation_method SHELXL-97
_cell_angle_alpha 90.000(2)
_cell_angle_beta 90.139(2)
_cell_angle_gamma 90.000(2)
_cell_formula_units_Z 2
_cell_length_a 8.986(1)
_cell_length_b 9.522(1)
_cell_length_c 14.420(1)
_cell_measurement_temperature 293(2)
_cell_volume 1233.8(2)
_computing_cell_refinement 'SMART\Bruker CCD'
_computing_data_collection 'SMART\Bruker CCD'
_computing_data_reduction 'SMART\Bruker CCD'
_computing_molecular_graphics Ortep3
_computing_publication_material Ciftab
_computing_structure_refinement 'SHELXL-97 (Sheldrick, 1997)'
_computing_structure_solution 'Sir97 (Altomare 1997)'
_diffrn_ambient_temperature 293(2)
_diffrn_measured_fraction_theta_full 0.893
_diffrn_measured_fraction_theta_max 0.893
_diffrn_measurement_device_type 'Bruker CCD'
_diffrn_measurement_method 'omega scan'
_diffrn_radiation_monochromator 'crossed Gobels mirrors'
_diffrn_radiation_source 'rotating anod'
_diffrn_radiation_type CuK\a
_diffrn_radiation_wavelength 1.54178
_diffrn_reflns_av_R_equivalents 0.0356
_diffrn_reflns_av_sigmaI/netI 0.0431
_diffrn_reflns_limit_h_max 8
_diffrn_reflns_limit_h_min -7
_diffrn_reflns_limit_k_max 9
_diffrn_reflns_limit_k_min -9
_diffrn_reflns_limit_l_max 14
_diffrn_reflns_limit_l_min -14
_diffrn_reflns_number 3684
_diffrn_reflns_theta_full 53.81
_diffrn_reflns_theta_max 53.81
_diffrn_reflns_theta_min 3.06
_exptl_absorpt_coefficient_mu 0.659
_exptl_crystal_colour colourless
_exptl_crystal_density_diffrn 1.283
_exptl_crystal_density_method 'not measured'
_exptl_crystal_F_000 504
_exptl_crystal_size_mid 0.4
_refine_diff_density_max 0.131
_refine_diff_density_min -0.146
_refine_diff_density_rms 0.036
_refine_ls_abs_structure_details 'Flack H D (1983), Acta Cryst. A39, 876-881'
_refine_ls_abs_structure_Flack -0.1(5)
_refine_ls_extinction_coef 0.0022(7)
_refine_ls_extinction_expression Fc^*^=kFc[1+0.001xFc^2^\l^3^/sin(2\q)]^-1/4^
_refine_ls_extinction_method SHELXL
_refine_ls_goodness_of_fit_ref 0.852
_refine_ls_hydrogen_treatment mixed
_refine_ls_matrix_type full
_refine_ls_number_parameters 331
_refine_ls_number_reflns 2239
_refine_ls_number_restraints 1
_refine_ls_restrained_S_all 0.852
_refine_ls_R_factor_all 0.0638
_refine_ls_R_factor_gt 0.0460
_refine_ls_shift/su_max 0.002
_refine_ls_shift/su_mean 0.001
_refine_ls_structure_factor_coef Fsqd
_refine_ls_weighting_details 'calc w=1/[\s^2^(Fo^2^)+(0.1084P)^2^+0.0000P] where P=(Fo^2^+2Fc^2^)/3'
_refine_ls_weighting_scheme calc
_refine_ls_wR_factor_gt 0.1138
_refine_ls_wR_factor_ref 0.1259
_reflns_number_gt 1791
_reflns_number_total 2239
_reflns_threshold_expression >2sigma(I)
_cod_data_source_file jo0344687si20030415_124728.cif
_cod_data_source_block logalbo2-15c
_cod_depositor_comments
;
The following automatic conversions were performed:
'_symmetry_cell_setting' value 'Monoclinic' changed to 'monoclinic'
according to '/home/saulius/struct/CIF-dictionaries/cif_core.dic'
dictionary named 'cif_core.dic' version 2.4.1 from 2010-06-29.

Automatic conversion script
Id: cif_fix_enum 1527 2010-12-29 10:47:43Z saulius 
;
_cod_original_sg_symbol_H-M 'P 21'
_cod_database_code 4022473

loop_
_symmetry_equiv_pos_as_xyz
'x, y, z'
'-x, y+1/2, -z'

loop_
_atom_site_label
_atom_site_type_symbol
_atom_site_fract_x
_atom_site_fract_y
_atom_site_fract_z
_atom_site_U_iso_or_equiv
_atom_site_adp_type
_atom_site_occupancy
_atom_site_symmetry_multiplicity
_atom_site_calc_flag
_atom_site_refinement_flags
N1 N -1.1182(4) 0.1804(4) -0.1775(2) 0.0493(11) Uani 1 1 d .
N2 N -0.7307(4) -0.0977(4) -0.3179(2) 0.0506(11) Uani 1 1 d .
O1 O -1.0698(4) 0.2949(4) -0.0412(2) 0.0676(10) Uani 1 1 d .
O2 O -1.1307(4) 0.0167(4) -0.2939(3) 0.0719(11) Uani 1 1 d .
O3 O -0.6904(5) -0.2749(5) -0.4191(3) 0.1005(15) Uani 1 1 d .
C1 C -1.0532(5) 0.1934(6) -0.0910(3) 0.0482(13) Uani 1 1 d .
C2 C -1.0952(5) 0.0496(6) -0.2162(4) 0.0506(13) Uani 1 1 d .
C3 C -1.0189(5) -0.0427(5) -0.1426(3) 0.0536(14) Uani 1 1 d .
H3 H -1.0951 -0.0997 -0.1119 0.073(3) Uiso 1 1 calc R
C4 C -0.9599(5) 0.0659(5) -0.0729(3) 0.0498(13) Uani 1 1 d .
H4 H -0.9783 0.0323 -0.0097 0.073(3) Uiso 1 1 calc R
C5 C -0.7889(5) 0.0873(5) -0.0869(3) 0.0458(13) Uani 1 1 d .
H5 H -0.7418 0.0100 -0.0528 0.073(3) Uiso 1 1 calc R
C6 C -0.7446(6) 0.0654(6) -0.1871(3) 0.0484(13) Uani 1 1 d .
H6 H -0.681(4) 0.121(5) -0.215(2) 0.028(12) Uiso 1 1 d .
C7 C -0.7845(5) -0.0528(5) -0.2315(3) 0.0481(13) Uani 1 1 d .
C8 C -0.8994(5) -0.1409(5) -0.1815(3) 0.0541(13) Uani 1 1 d .
H8 H -0.8493 -0.1845 -0.1284 0.073(3) Uiso 1 1 calc R
C9 C -0.9617(6) -0.2585(6) -0.2405(4) 0.0715(17) Uani 1 1 d .
H9A H -1.0160 -0.3241 -0.2019 0.073(3) Uiso 1 1 calc R
H9B H -1.0297 -0.2206 -0.2864 0.073(3) Uiso 1 1 calc R
C10 C -0.8347(7) -0.3328(6) -0.2880(4) 0.0736(16) Uani 1 1 d .
H10A H -0.7697 -0.3741 -0.2416 0.073(3) Uiso 1 1 calc R
H10B H -0.8738 -0.4082 -0.3262 0.073(3) Uiso 1 1 calc R
C11 C -0.7470(6) -0.2336(6) -0.3473(4) 0.0642(15) Uani 1 1 d .
C12 C -0.6289(5) -0.0096(5) -0.3743(3) 0.0515(14) Uani 1 1 d .
H12 H -0.6159 -0.0618 -0.4322 0.073(3) Uiso 1 1 calc R
C13 C -0.4746(6) -0.0026(7) -0.3320(3) 0.0709(17) Uani 1 1 d .
H13A H -0.4413 -0.0958 -0.3172 0.073(3) Uiso 1 1 calc R
H13B H -0.4774 0.0530 -0.2765 0.073(3) Uiso 1 1 calc R
H13C H -0.4072 0.0393 -0.3755 0.073(3) Uiso 1 1 calc R
C14 C -0.6994(6) 0.1268(6) -0.4029(3) 0.0509(14) Uani 1 1 d .
C15 C -0.8450(7) 0.1310(7) -0.4335(3) 0.0641(16) Uani 1 1 d .
H15 H -0.9047 0.0518 -0.4275 0.073(3) Uiso 1 1 calc R
C16 C -0.9035(7) 0.2521(8) -0.4732(4) 0.0725(17) Uani 1 1 d .
H16 H -1.0006 0.2520 -0.4956 0.073(3) Uiso 1 1 calc R
C17 C -0.8191(9) 0.3717(7) -0.4797(3) 0.0790(19) Uani 1 1 d .
H17 H -0.8594 0.4526 -0.5057 0.073(3) Uiso 1 1 calc R
C18 C -0.6750(9) 0.3719(7) -0.4476(4) 0.0801(18) Uani 1 1 d .
H18 H -0.6177 0.4531 -0.4509 0.073(3) Uiso 1 1 calc R
C19 C -0.6164(6) 0.2509(7) -0.4107(4) 0.0683(17) Uani 1 1 d .
H19 H -0.5183 0.2514 -0.3901 0.073(3) Uiso 1 1 calc R
C20 C -1.1970(6) 0.2932(6) -0.2234(3) 0.0554(14) Uani 1 1 d .
C21 C -1.3333(7) 0.3359(7) -0.1912(4) 0.0788(18) Uani 1 1 d .
H21 H -1.3771 0.2914 -0.1407 0.073(3) Uiso 1 1 calc R
C22 C -1.4046(7) 0.4467(8) -0.2354(5) 0.089(2) Uani 1 1 d .
H22 H -1.4953 0.4785 -0.2126 0.073(3) Uiso 1 1 calc R
C23 C -1.3451(8) 0.5092(7) -0.3107(5) 0.0833(19) Uani 1 1 d .
H23 H -1.3968 0.5796 -0.3418 0.073(3) Uiso 1 1 calc R
C24 C -1.2100(10) 0.4682(8) -0.3403(4) 0.099(2) Uani 1 1 d .
H24 H -1.1652 0.5148 -0.3896 0.073(3) Uiso 1 1 calc R
C25 C -1.1370(7) 0.3571(7) -0.2979(4) 0.0817(19) Uani 1 1 d .
H25 H -1.0461 0.3265 -0.3210 0.073(3) Uiso 1 1 calc R
C26 C -0.7283(5) 0.2196(6) -0.0428(3) 0.0510(13) Uani 1 1 d .
C27 C -0.6602(6) 0.2105(7) 0.0436(4) 0.0707(17) Uani 1 1 d .
H27 H -0.6543 0.1242 0.0736 0.073(3) Uiso 1 1 calc R
C28 C -0.6013(7) 0.3282(10) 0.0851(4) 0.089(2) Uani 1 1 d .
H28 H -0.5553 0.3204 0.1427 0.073(3) Uiso 1 1 calc R
C29 C -0.6093(7) 0.4550(10) 0.0434(6) 0.088(2) Uani 1 1 d .
H29 H -0.5689 0.5337 0.0721 0.073(3) Uiso 1 1 calc R
C30 C -0.6764(7) 0.4669(7) -0.0406(5) 0.0789(18) Uani 1 1 d .
H30 H -0.6832 0.5542 -0.0691 0.073(3) Uiso 1 1 calc R
C31 C -0.7350(6) 0.3493(7) -0.0841(3) 0.0621(15) Uani 1 1 d .
H31 H -0.7796 0.3585 -0.1420 0.073(3) Uiso 1 1 calc R

loop_
_atom_site_aniso_label
_atom_site_aniso_U_11
_atom_site_aniso_U_22
_atom_site_aniso_U_33
_atom_site_aniso_U_23
_atom_site_aniso_U_13
_atom_site_aniso_U_12
N1 0.048(3) 0.051(3) 0.049(2) -0.011(2) -0.0006(18) 0.008(2)
N2 0.059(3) 0.046(3) 0.047(2) -0.007(2) 0.0099(18) 0.007(2)
O1 0.073(3) 0.066(3) 0.064(2) -0.020(2) -0.0064(17) 0.0105(19)
O2 0.072(3) 0.077(3) 0.067(2) -0.022(2) -0.0193(18) 0.009(2)
O3 0.140(4) 0.067(3) 0.095(3) -0.030(2) 0.047(3) -0.011(3)
C1 0.052(4) 0.051(4) 0.042(3) -0.007(3) 0.007(2) -0.002(3)
C2 0.040(3) 0.056(4) 0.055(3) -0.013(3) 0.002(2) -0.006(3)
C3 0.062(4) 0.046(3) 0.052(3) -0.005(3) 0.014(2) -0.007(3)
C4 0.060(4) 0.047(4) 0.043(3) 0.000(2) 0.005(2) 0.002(3)
C5 0.048(4) 0.048(4) 0.041(3) -0.007(2) 0.000(2) 0.010(2)
C6 0.048(4) 0.053(4) 0.045(3) 0.009(3) 0.008(2) -0.003(3)
C7 0.058(4) 0.041(4) 0.046(3) 0.003(3) 0.001(2) 0.007(3)
C8 0.071(4) 0.045(3) 0.046(3) 0.003(2) 0.008(2) 0.000(3)
C9 0.082(4) 0.060(4) 0.072(4) -0.005(3) 0.017(3) -0.013(3)
C10 0.095(5) 0.055(4) 0.072(4) -0.013(3) 0.014(3) 0.004(3)
C11 0.073(4) 0.059(5) 0.061(4) -0.011(3) 0.013(3) 0.011(3)
C12 0.053(4) 0.059(4) 0.043(3) -0.002(3) 0.007(2) 0.006(3)
C13 0.056(4) 0.087(5) 0.069(4) 0.007(3) 0.003(3) 0.010(3)
C14 0.054(4) 0.067(4) 0.032(3) -0.002(2) 0.008(2) 0.000(3)
C15 0.061(5) 0.078(5) 0.053(3) -0.001(3) -0.006(3) 0.005(3)
C16 0.070(4) 0.086(6) 0.061(3) -0.003(3) -0.010(3) 0.010(4)
C17 0.108(6) 0.075(5) 0.054(4) 0.012(3) 0.006(3) 0.021(5)
C18 0.098(6) 0.064(5) 0.078(4) 0.007(3) 0.010(4) -0.014(4)
C19 0.059(4) 0.072(5) 0.074(4) 0.016(3) 0.002(3) -0.001(3)
C20 0.049(4) 0.067(4) 0.050(3) -0.014(3) 0.001(3) 0.009(3)
C21 0.076(5) 0.086(5) 0.075(4) 0.015(4) 0.012(3) 0.017(4)
C22 0.077(5) 0.094(6) 0.096(5) 0.006(4) 0.002(4) 0.025(4)
C23 0.087(6) 0.075(5) 0.088(5) -0.003(4) -0.022(4) 0.020(4)
C24 0.116(6) 0.100(6) 0.081(4) 0.042(4) 0.011(4) 0.007(5)
C25 0.082(5) 0.099(5) 0.064(4) 0.010(4) 0.029(3) 0.010(4)
C26 0.050(3) 0.055(4) 0.048(3) -0.015(3) 0.002(2) 0.004(3)
C27 0.069(4) 0.079(5) 0.064(3) -0.024(3) -0.014(3) 0.014(3)
C28 0.069(5) 0.124(7) 0.075(4) -0.047(5) -0.023(3) 0.016(4)
C29 0.068(5) 0.100(7) 0.096(5) -0.046(5) 0.012(4) -0.012(4)
C30 0.090(5) 0.059(4) 0.088(5) -0.017(4) 0.027(3) -0.022(3)
C31 0.068(4) 0.060(4) 0.058(3) -0.002(3) 0.005(2) -0.011(3)

loop_
_atom_type_symbol
_atom_type_description
_atom_type_scat_dispersion_real
_atom_type_scat_dispersion_imag
_atom_type_scat_source
C C 0.0181 0.0091 'International Tables Vol C Tables 4.2.6.8 and 6.1.1.4'
H H 0.0000 0.0000 'International Tables Vol C Tables 4.2.6.8 and 6.1.1.4'
N N 0.0311 0.0180 'International Tables Vol C Tables 4.2.6.8 and 6.1.1.4'
O O 0.0492 0.0322 'International Tables Vol C Tables 4.2.6.8 and 6.1.1.4'

loop_
_geom_angle_atom_site_label_1
_geom_angle_atom_site_label_2
_geom_angle_atom_site_label_3
_geom_angle
C2 N1 C1 112.5(4)
C2 N1 C20 124.0(4)
C1 N1 C20 123.5(4)
C11 N2 C7 121.6(4)
C11 N2 C12 115.5(4)
C7 N2 C12 121.8(4)
O1 C1 N1 123.6(5)
O1 C1 C4 127.8(4)
N1 C1 C4 108.6(4)
O2 C2 N1 124.8(5)
O2 C2 C3 127.6(5)
N1 C2 C3 107.7(4)
C8 C3 C4 114.2(4)
C8 C3 C2 114.0(4)
C4 C3 C2 102.7(4)
C8 C3 H3 108.6
C4 C3 H3 108.6
C2 C3 H3 108.6
C1 C4 C3 103.9(4)
C1 C4 C5 115.0(4)
C3 C4 C5 110.0(3)
C1 C4 H4 109.3
C3 C4 H4 109.3
C5 C4 H4 109.3
C26 C5 C6 114.8(4)
C26 C5 C4 114.0(4)
C6 C5 C4 111.5(4)
C26 C5 H5 105.1
C6 C5 H5 105.1
C4 C5 H5 105.1
C7 C6 C5 119.9(5)
C7 C6 H6 117(3)
C5 C6 H6 122(2)
C6 C7 N2 125.8(4)
C6 C7 C8 114.8(4)
N2 C7 C8 119.4(4)
C9 C8 C7 113.2(4)
C9 C8 C3 113.5(4)
C7 C8 C3 108.4(4)
C9 C8 H8 107.1
C7 C8 H8 107.1
C3 C8 H8 107.1
C10 C9 C8 108.9(5)
C10 C9 H9A 109.9
C8 C9 H9A 109.9
C10 C9 H9B 109.9
C8 C9 H9B 109.9
H9A C9 H9B 108.3
C11 C10 C9 111.2(5)
C11 C10 H10A 109.4
C9 C10 H10A 109.4
C11 C10 H10B 109.4
C9 C10 H10B 109.4
H10A C10 H10B 108.0
O3 C11 N2 121.5(5)
O3 C11 C10 120.1(5)
N2 C11 C10 118.4(5)
N2 C12 C14 112.2(4)
N2 C12 C13 111.7(4)
C14 C12 C13 117.3(5)
N2 C12 H12 104.8
C14 C12 H12 104.8
C13 C12 H12 104.8
C12 C13 H13A 109.5
C12 C13 H13B 109.5
H13A C13 H13B 109.5
C12 C13 H13C 109.5
H13A C13 H13C 109.5
H13B C13 H13C 109.5
C15 C14 C19 117.0(5)
C15 C14 C12 120.8(5)
C19 C14 C12 121.8(5)
C14 C15 C16 120.9(6)
C14 C15 H15 119.6
C16 C15 H15 119.6
C17 C16 C15 120.5(6)
C17 C16 H16 119.7
C15 C16 H16 119.7
C16 C17 C18 119.9(6)
C16 C17 H17 120.0
C18 C17 H17 120.0
C19 C18 C17 119.3(6)
C19 C18 H18 120.4
C17 C18 H18 120.4
C18 C19 C14 122.3(5)
C18 C19 H19 118.8
C14 C19 H19 118.8
C25 C20 C21 119.6(6)
C25 C20 N1 120.3(5)
C21 C20 N1 120.1(5)
C20 C21 C22 118.7(6)
C20 C21 H21 120.6
C22 C21 H21 120.6
C23 C22 C21 121.4(6)
C23 C22 H22 119.3
C21 C22 H22 119.3
C24 C23 C22 119.1(6)
C24 C23 H23 120.4
C22 C23 H23 120.4
C23 C24 C25 120.5(6)
C23 C24 H24 119.7
C25 C24 H24 119.7
C20 C25 C24 120.5(6)
C20 C25 H25 119.8
C24 C25 H25 119.8
C31 C26 C27 117.7(5)
C31 C26 C5 123.5(4)
C27 C26 C5 118.8(5)
C28 C27 C26 120.5(6)
C28 C27 H27 119.8
C26 C27 H27 119.8
C29 C28 C27 120.9(6)
C29 C28 H28 119.5
C27 C28 H28 119.5
C28 C29 C30 119.7(6)
C28 C29 H29 120.1
C30 C29 H29 120.1
C29 C30 C31 120.3(7)
C29 C30 H30 119.9
C31 C30 H30 119.9
C26 C31 C30 120.9(5)
C26 C31 H31 119.5
C30 C31 H31 119.5

loop_
_geom_bond_atom_site_label_1
_geom_bond_atom_site_label_2
_geom_bond_distance
N1 C2 1.380(6)
N1 C1 1.382(6)
N1 C20 1.445(6)
N2 C11 1.370(7)
N2 C7 1.405(6)
N2 C12 1.485(6)
O1 C1 1.214(5)
O2 C2 1.206(5)
O3 C11 1.220(6)
C1 C4 1.498(7)
C2 C3 1.538(7)
C3 C8 1.532(7)
C3 C4 1.535(6)
C3 H3 0.9800
C4 C5 1.563(6)
C4 H4 0.9800
C5 C26 1.513(7)
C5 C6 1.514(6)
C5 H5 0.9800
C6 C7 1.343(7)
C6 H6 0.88(4)
C7 C8 1.514(6)
C8 C9 1.512(7)
C8 H8 0.9800
C9 C10 1.509(7)
C9 H9A 0.9700
C9 H9B 0.9700
C10 C11 1.499(8)
C10 H10A 0.9700
C10 H10B 0.9700
C12 C14 1.503(7)
C12 C13 1.515(7)
C12 H12 0.9800
C13 H13A 0.9600
C13 H13B 0.9600
C13 H13C 0.9600
C14 C15 1.380(7)
C14 C19 1.402(8)
C15 C16 1.390(8)
C15 H15 0.9300
C16 C17 1.372(8)
C16 H16 0.9300
C17 C18 1.374(8)
C17 H17 0.9300
C18 C19 1.373(8)
C18 H18 0.9300
C19 H19 0.9300
C20 C25 1.348(7)
C20 C21 1.373(7)
C21 C22 1.389(8)
C21 H21 0.9300
C22 C23 1.350(8)
C22 H22 0.9300
C23 C24 1.345(9)
C23 H23 0.9300
C24 C25 1.386(9)
C24 H24 0.9300
C25 H25 0.9300
C26 C31 1.372(7)
C26 C27 1.390(7)
C27 C28 1.376(9)
C27 H27 0.9300
C28 C29 1.351(10)
C28 H28 0.9300
C29 C30 1.356(9)
C29 H29 0.9300
C30 C31 1.386(8)
C30 H30 0.9300
C31 H31 0.9300

loop_
_cod_related_entry_id
_cod_related_entry_database
_cod_related_entry_code
1 ChemSpider 9180478
